data_4064712
loop_
_publ_author_name
'Esteruelas, Miguel A.'
'Honczek, Nicole'
'Oliv\'an, Montserrat'
'O\~nate, Enrique'
'Valencia, Marta'

_publ_section_title
;
 Direct Access to POP-Type Osmium(II) and Osmium(IV) Complexes: Osmium a
 Promising Alternative to Ruthenium for the Synthesis of Imines from
 Alcohols and Amines
;
_journal_issue 9
_journal_name_full Organometallics
_journal_page_first 2468
_journal_paper_doi 10.1021/om200290u
_journal_volume 30
_journal_year 2011
_chemical_formula_moiety 'C24 H38 O Os P2'
_chemical_formula_sum 'C24 H38 O Os P2'
_chemical_formula_weight 594.68
_chemical_name_systematic
; 
 ? 
;
_space_group_IT_number 33
_symmetry_cell_setting orthorhombic
_symmetry_space_group_name_Hall 'P 2c -2n'
_symmetry_space_group_name_H-M 'P n a 21'
_atom_sites_solution_hydrogens geom
_atom_sites_solution_primary direct
_atom_sites_solution_secondary difmap
_audit_creation_method SHELXL-97
_cell_angle_alpha 90.00
_cell_angle_beta 90.00
_cell_angle_gamma 90.00
_cell_formula_units_Z 4
_cell_length_a 21.0249(10)
_cell_length_b 9.6249(5)
_cell_length_c 11.6810(6)
_cell_measurement_reflns_used 16037
_cell_measurement_temperature 100(2)
_cell_measurement_theta_max 28
_cell_measurement_theta_min 2
_cell_volume 2363.8(2)
_computing_cell_refinement 'APEX2 v2008.4-0, Bruker AXS'
_computing_data_collection 'APEX2 v2008.4-0, Bruker AXS'
_computing_data_reduction
;
  SAINT-Bruker integration program embedded in APEX2 v2008.4-0, Bruker AXS
;
_computing_molecular_graphics 'XP, SHELXTL v. 6.1 (Bruker, 2000)'
_computing_publication_material 'XCIF, SHELXTL v. 6.1 (Bruker, 2000)'
_computing_structure_refinement 'SHELXL-97 (Sheldrick, 1997)'
_computing_structure_solution 'SHELXS-97 (Sheldrick, 1990)'
_diffrn_ambient_temperature 100(2)
_diffrn_detector_area_resol_mean 8.26
_diffrn_measured_fraction_theta_full 1.000
_diffrn_measured_fraction_theta_max 0.958
_diffrn_measurement_device_type 'Bruker SMART APEX CCD system'
_diffrn_measurement_method '\w rotations with narrow frames'
_diffrn_radiation_monochromator graphite
_diffrn_radiation_source 'fine-focus sealed tube'
_diffrn_radiation_type MoK\a
_diffrn_radiation_wavelength 0.71073
_diffrn_reflns_av_R_equivalents 0.0265
_diffrn_reflns_av_sigmaI/netI 0.0260
_diffrn_reflns_limit_h_max 28
_diffrn_reflns_limit_h_min -28
_diffrn_reflns_limit_k_max 12
_diffrn_reflns_limit_k_min -12
_diffrn_reflns_limit_l_max 15
_diffrn_reflns_limit_l_min -15
_diffrn_reflns_number 27627
_diffrn_reflns_theta_full 27.50
_diffrn_reflns_theta_max 28.64
_diffrn_reflns_theta_min 1.94
_diffrn_standards_decay_% 'no decay'
_exptl_absorpt_coefficient_mu 5.542
_exptl_absorpt_correction_T_max 0.745
_exptl_absorpt_correction_T_min 0.557
_exptl_absorpt_correction_type multi-scan
_exptl_absorpt_process_details
;
Absorption correction performed with SADABS program. This is based on the
method of Blessing: Blessing, R. H., Acta Crystallogr., Sect. A 1995, 51, 33.

SADABS: Area-Detector Absorption Correction. Bruker-AXS 
within SAINT+ package, v. 6.1 (2000).
;
_exptl_crystal_colour colorless
_exptl_crystal_density_diffrn 1.671
_exptl_crystal_density_method 'not measured'
_exptl_crystal_description 'irregular block'
_exptl_crystal_F_000 1184
_exptl_crystal_size_max 0.18
_exptl_crystal_size_mid 0.10
_exptl_crystal_size_min 0.06
_refine_diff_density_max 1.783
_refine_diff_density_min -0.481
_refine_diff_density_rms 0.092
_refine_ls_abs_structure_details 'Flack H D (1983), Acta Cryst. A39, 876-881'
_refine_ls_abs_structure_Flack 0.072(6)
_refine_ls_extinction_method none
_refine_ls_goodness_of_fit_ref 1.125
_refine_ls_hydrogen_treatment mixed
_refine_ls_matrix_type full
_refine_ls_number_parameters 284
_refine_ls_number_reflns 5676
_refine_ls_number_restraints 7
_refine_ls_restrained_S_all 1.125
_refine_ls_R_factor_all 0.0216
_refine_ls_R_factor_gt 0.0183
_refine_ls_shift/su_max 0.004
_refine_ls_shift/su_mean 0.000
_refine_ls_structure_factor_coef Fsqd
_refine_ls_weighting_details 'calc w=1/[\s^2^(Fo^2^)+(0.0191P)^2^+0.0000P] where P=(Fo^2^+2Fc^2^)/3'
_refine_ls_weighting_scheme calc
_refine_ls_wR_factor_gt 0.0417
_refine_ls_wR_factor_ref 0.0429
_reflns_number_gt 5177
_reflns_number_total 5676
_reflns_threshold_expression >2sigma(I)
_cod_data_source_file om200290u_si_002.cif
_cod_data_source_block montse9as
_cod_original_sg_symbol_H-M Pna2(1)
_cod_database_code 4064712

loop_
_symmetry_equiv_pos_as_xyz
'x, y, z'
'-x, -y, z+1/2'
'x+1/2, -y+1/2, z'
'-x+1/2, y+1/2, z+1/2'

loop_
_atom_site_label
_atom_site_type_symbol
_atom_site_fract_x
_atom_site_fract_y
_atom_site_fract_z
_atom_site_U_iso_or_equiv
_atom_site_adp_type
_atom_site_occupancy
_atom_site_symmetry_multiplicity
_atom_site_calc_flag
_atom_site_refinement_flags
_atom_site_disorder_assembly
_atom_site_disorder_group
Os Os 0.624219(5) 0.294564(8) 0.01236(4) 0.01381(4) Uani 1 1 d D . .
H01 H 0.6795(12) 0.317(3) -0.079(2) 0.017 Uiso 1 1 d D . .
H02 H 0.6449(15) 0.148(2) -0.040(3) 0.017 Uiso 1 1 d D . .
H03 H 0.5811(12) 0.165(2) 0.039(3) 0.017 Uiso 1 1 d D . .
H04 H 0.5632(10) 0.357(3) 0.075(2) 0.017 Uiso 1 1 d D . .
P1 P 0.55771(4) 0.33527(10) -0.14480(6) 0.01513(16) Uani 1 1 d . A .
P2 P 0.68847(4) 0.34305(9) 0.17148(6) 0.01491(16) Uani 1 1 d . A .
O1A O 0.6143(4) 0.5113(7) 0.0238(11) 0.018(2) Uani 0.50 1 d PD A 1
O1B O 0.6316(5) 0.5120(8) -0.0019(9) 0.018(2) Uani 0.50 1 d PD A 2
C1 C 0.55710(14) 0.5297(4) -0.1515(3) 0.0177(7) Uani 1 1 d . . .
C2 C 0.59223(17) 0.5928(4) -0.0673(3) 0.0234(7) Uani 1 1 d . A .
C3 C 0.60278(19) 0.7333(4) -0.0446(4) 0.0169(8) Uani 1 1 d . . .
C4 C 0.57356(15) 0.8257(4) -0.1183(3) 0.0200(7) Uani 1 1 d . A .
H4 H 0.5788 0.9211 -0.1102 0.024 Uiso 1 1 calc R . .
C5 C 0.53579(19) 0.7703(4) -0.2053(4) 0.0230(8) Uani 1 1 d . . .
H5 H 0.5152 0.8315 -0.2545 0.028 Uiso 1 1 calc R A .
C6 C 0.52721(15) 0.6274(4) -0.2227(3) 0.0188(7) Uani 1 1 d . A .
H6 H 0.5013 0.5969 -0.2822 0.023 Uiso 1 1 calc R . .
C7 C 0.65355(17) 0.5971(4) 0.0879(3) 0.0237(8) Uani 1 1 d . . .
C8 C 0.6436(2) 0.7359(4) 0.0585(4) 0.0191(8) Uani 1 1 d . A .
C9 C 0.67347(16) 0.8316(4) 0.1296(3) 0.0212(7) Uani 1 1 d . . .
H9 H 0.6691 0.9266 0.1174 0.025 Uiso 1 1 calc R A .
C10 C 0.71058(18) 0.7804(4) 0.2205(4) 0.0219(8) Uani 1 1 d . A .
H10 H 0.7310 0.8438 0.2680 0.026 Uiso 1 1 calc R . .
C11 C 0.71820(15) 0.6384(4) 0.2428(3) 0.0197(7) Uani 1 1 d . . .
H11 H 0.7432 0.6102 0.3042 0.024 Uiso 1 1 calc R A .
C12 C 0.68867(14) 0.5382(3) 0.1739(3) 0.0164(6) Uani 1 1 d . A .
C13 C 0.47147(16) 0.2954(4) -0.1444(3) 0.0210(8) Uani 1 1 d . . .
H13 H 0.4537 0.3294 -0.2168 0.025 Uiso 1 1 calc R A .
C14 C 0.43697(15) 0.3704(4) -0.0474(3) 0.0242(7) Uani 1 1 d . A .
H14A H 0.3921 0.3538 -0.0535 0.036 Uiso 1 1 calc R . .
H14B H 0.4450 0.4684 -0.0526 0.036 Uiso 1 1 calc R . .
H14C H 0.4521 0.3363 0.0249 0.036 Uiso 1 1 calc R . .
C15 C 0.45975(16) 0.1407(4) -0.1392(4) 0.0292(9) Uani 1 1 d . A .
H15A H 0.4782 0.1037 -0.0705 0.044 Uiso 1 1 calc R . .
H15B H 0.4788 0.0968 -0.2046 0.044 Uiso 1 1 calc R . .
H15C H 0.4148 0.1232 -0.1392 0.044 Uiso 1 1 calc R . .
C16 C 0.58465(17) 0.2873(4) -0.2918(3) 0.0209(7) Uani 1 1 d . . .
H16 H 0.6203 0.3493 -0.3097 0.025 Uiso 1 1 calc R A .
C17 C 0.53601(19) 0.3077(4) -0.3871(3) 0.0276(8) Uani 1 1 d . A .
H17A H 0.5563 0.2953 -0.4600 0.041 Uiso 1 1 calc R . .
H17B H 0.5186 0.3997 -0.3825 0.041 Uiso 1 1 calc R . .
H17C H 0.5024 0.2408 -0.3788 0.041 Uiso 1 1 calc R . .
C18 C 0.61115(19) 0.1406(5) -0.2962(4) 0.0267(10) Uani 1 1 d . A .
H18A H 0.5768 0.0751 -0.2936 0.040 Uiso 1 1 calc R . .
H18B H 0.6388 0.1258 -0.2319 0.040 Uiso 1 1 calc R . .
H18C H 0.6347 0.1282 -0.3659 0.040 Uiso 1 1 calc R . .
C19 C 0.65800(17) 0.3011(4) 0.3173(3) 0.0185(7) Uani 1 1 d . . .
H19 H 0.6193 0.3565 0.3271 0.022 Uiso 1 1 calc R A .
C20 C 0.70171(17) 0.3404(4) 0.4179(3) 0.0278(8) Uani 1 1 d . A .
H20A H 0.6797 0.3254 0.4888 0.042 Uiso 1 1 calc R . .
H20B H 0.7134 0.4365 0.4118 0.042 Uiso 1 1 calc R . .
H20C H 0.7393 0.2838 0.4159 0.042 Uiso 1 1 calc R . .
C21 C 0.63698(18) 0.1493(5) 0.3251(4) 0.0242(9) Uani 1 1 d . A .
H21A H 0.6738 0.0905 0.3297 0.036 Uiso 1 1 calc R . .
H21B H 0.6127 0.1254 0.2584 0.036 Uiso 1 1 calc R . .
H21C H 0.6113 0.1366 0.3922 0.036 Uiso 1 1 calc R . .
C22 C 0.77560(15) 0.3085(3) 0.1748(3) 0.0171(7) Uani 1 1 d . . .
H22 H 0.7939 0.3577 0.2404 0.021 Uiso 1 1 calc R A .
C23 C 0.80648(15) 0.3638(4) 0.0657(3) 0.0237(7) Uani 1 1 d . A .
H23A H 0.8519 0.3589 0.0729 0.036 Uiso 1 1 calc R . .
H23B H 0.7939 0.4586 0.0540 0.036 Uiso 1 1 calc R . .
H23C H 0.7931 0.3086 0.0016 0.036 Uiso 1 1 calc R . .
C24 C 0.78926(16) 0.1544(4) 0.1883(4) 0.0269(8) Uani 1 1 d . A .
H24A H 0.7684 0.1038 0.1283 0.040 Uiso 1 1 calc R . .
H24B H 0.7737 0.1232 0.2612 0.040 Uiso 1 1 calc R . .
H24C H 0.8343 0.1389 0.1840 0.040 Uiso 1 1 calc R . .

loop_
_atom_site_aniso_label
_atom_site_aniso_U_11
_atom_site_aniso_U_22
_atom_site_aniso_U_33
_atom_site_aniso_U_23
_atom_site_aniso_U_13
_atom_site_aniso_U_12
Os 0.01456(5) 0.01384(5) 0.01302(5) 0.00007(13) -0.00071(5) 0.00018(5)
P1 0.0163(4) 0.0139(4) 0.0152(4) -0.0001(3) -0.0009(3) -0.0007(3)
P2 0.0154(3) 0.0144(4) 0.0150(4) -0.0001(3) -0.0007(3) 0.0006(3)
O1A 0.024(5) 0.014(3) 0.016(5) -0.001(3) -0.002(4) -0.003(2)
O1B 0.026(5) 0.018(3) 0.009(5) -0.001(3) -0.010(3) -0.003(3)
C1 0.0181(14) 0.0189(17) 0.0162(15) 0.0009(14) 0.0005(12) 0.0000(13)
C2 0.0258(16) 0.0193(19) 0.0252(17) 0.0037(15) -0.0079(13) 0.0028(14)
C3 0.0159(18) 0.0169(18) 0.018(2) -0.0009(14) -0.0008(15) -0.0013(14)
C4 0.0219(15) 0.0160(17) 0.0220(17) 0.0006(14) 0.0026(13) 0.0032(13)
C5 0.0287(19) 0.0222(19) 0.018(2) 0.0030(16) -0.0050(16) 0.0057(16)
C6 0.0194(15) 0.0215(18) 0.0156(15) -0.0017(14) -0.0005(12) 0.0018(13)
C7 0.0290(17) 0.0171(19) 0.0249(17) -0.0046(15) -0.0093(14) -0.0019(14)
C8 0.0196(17) 0.0166(18) 0.021(2) -0.0013(14) 0.0009(16) 0.0007(14)
C9 0.0224(16) 0.0178(17) 0.0235(17) 0.0003(15) 0.0027(13) -0.0020(14)
C10 0.0232(18) 0.0212(18) 0.021(2) -0.0041(17) -0.0028(15) -0.0039(15)
C11 0.0209(15) 0.0209(19) 0.0173(16) 0.0002(14) -0.0035(12) 0.0004(14)
C12 0.0170(14) 0.0132(16) 0.0190(16) -0.0002(13) -0.0002(12) 0.0008(12)
C13 0.0165(15) 0.027(2) 0.0201(18) 0.0039(16) -0.0034(14) -0.0031(14)
C14 0.0176(15) 0.026(2) 0.0285(18) -0.0021(16) 0.0011(13) -0.0020(13)
C15 0.0214(16) 0.021(2) 0.045(2) -0.0022(18) 0.0000(16) -0.0050(14)
C16 0.0260(17) 0.024(2) 0.0129(17) -0.0012(15) 0.0009(14) -0.0006(15)
C17 0.041(2) 0.025(2) 0.0165(17) 0.0005(13) -0.0020(15) 0.0035(15)
C18 0.0308(18) 0.026(3) 0.023(2) -0.0030(18) 0.003(2) 0.005(2)
C19 0.0249(17) 0.016(2) 0.0142(17) 0.0015(14) 0.0003(13) -0.0009(14)
C20 0.037(2) 0.0264(19) 0.0201(17) 0.0030(15) -0.0054(14) -0.0066(16)
C21 0.0318(18) 0.022(2) 0.018(2) 0.0022(17) -0.0002(19) -0.003(2)
C22 0.0150(14) 0.0143(19) 0.0220(18) -0.0013(14) -0.0024(13) 0.0010(12)
C23 0.0190(15) 0.024(2) 0.0281(17) -0.0027(15) 0.0020(13) -0.0013(14)
C24 0.0203(15) 0.0238(19) 0.036(2) -0.0002(17) -0.0040(15) 0.0002(15)

loop_
_atom_type_symbol
_atom_type_description
_atom_type_scat_dispersion_real
_atom_type_scat_dispersion_imag
_atom_type_scat_source
C C 0.0033 0.0016 'International Tables Vol C Tables 4.2.6.8 and 6.1.1.4'
H H 0.0000 0.0000 'International Tables Vol C Tables 4.2.6.8 and 6.1.1.4'
O O 0.0106 0.0060 'International Tables Vol C Tables 4.2.6.8 and 6.1.1.4'
P P 0.1023 0.0942 'International Tables Vol C Tables 4.2.6.8 and 6.1.1.4'
Os Os -1.2165 7.6030 'International Tables Vol C Tables 4.2.6.8 and 6.1.1.4'

loop_
_geom_angle_atom_site_label_1
_geom_angle_atom_site_label_2
_geom_angle_atom_site_label_3
_geom_angle
O1A Os O1B 12.9(3)
O1A Os P1 79.9(4)
O1B Os P1 79.4(3)
O1A Os P2 79.0(4)
O1B Os P2 79.8(3)
P1 Os P2 158.84(2)
O1A Os H01 89.0(11)
O1B Os H01 76.2(11)
P1 Os H01 83.6(12)
P2 Os H01 94.8(12)
O1A Os H02 158.0(13)
O1B Os H02 145.7(13)
P1 Os H02 90.4(12)
P2 Os H02 109.0(12)
H01 Os H02 70.2(16)
O1A Os H03 135.9(12)
O1B Os H03 147.9(12)
P1 Os H03 86.8(12)
P2 Os H03 109.5(12)
H01 Os H03 131.1(16)
H02 Os H03 62.1(15)
O1A Os H04 61.2(12)
O1B Os H04 73.9(12)
P1 Os H04 79.3(11)
P2 Os H04 91.6(12)
H01 Os H04 147.7(17)
H02 Os H04 136.6(17)
H03 Os H04 75.2(15)
C13 P1 C16 104.36(17)
C13 P1 C1 101.55(15)
C16 P1 C1 102.16(17)
C13 P1 Os 123.23(13)
C16 P1 Os 119.93(12)
C1 P1 Os 101.78(11)
C22 P2 C19 106.28(16)
C22 P2 C12 100.15(14)
C19 P2 C12 101.76(16)
C22 P2 Os 123.20(12)
C19 P2 Os 118.90(11)
C12 P2 Os 102.26(11)
C7 O1A C2 105.9(5)
C7 O1A Os 124.5(7)
C2 O1A Os 122.7(7)
C2 O1B C7 106.5(5)
C2 O1B Os 124.4(7)
C7 O1B Os 122.9(6)
C2 C1 C6 111.7(3)
C2 C1 P1 114.1(3)
C6 C1 P1 134.2(3)
O1B C2 C1 118.3(5)
O1B C2 C3 110.4(5)
C1 C2 C3 130.6(4)
O1B C2 O1A 19.6(4)
C1 C2 O1A 118.4(5)
C3 C2 O1A 110.2(5)
C4 C3 C2 115.8(4)
C4 C3 C8 138.9(4)
C2 C3 C8 105.3(4)
C3 C4 C5 117.4(4)
C3 C4 H4 121.3
C5 C4 H4 121.3
C4 C5 C6 123.6(4)
C4 C5 H5 118.2
C6 C5 H5 118.2
C5 C6 C1 120.9(3)
C5 C6 H6 119.5
C1 C6 H6 119.5
C12 C7 O1A 118.1(5)
C12 C7 C8 131.1(4)
O1A C7 C8 110.4(5)
C12 C7 O1B 118.9(5)
O1A C7 O1B 19.4(4)
C8 C7 O1B 108.9(5)
C9 C8 C7 114.8(4)
C9 C8 C3 139.4(4)
C7 C8 C3 105.7(4)
C8 C9 C10 118.0(4)
C8 C9 H9 121.0
C10 C9 H9 121.0
C11 C10 C9 123.1(4)
C11 C10 H10 118.5
C9 C10 H10 118.5
C10 C11 C12 120.9(3)
C10 C11 H11 119.5
C12 C11 H11 119.5
C7 C12 C11 112.1(3)
C7 C12 P2 113.7(3)
C11 C12 P2 134.3(3)
C15 C13 C14 111.0(3)
C15 C13 P1 111.3(2)
C14 C13 P1 111.6(2)
C15 C13 H13 107.5
C14 C13 H13 107.5
P1 C13 H13 107.5
C13 C14 H14A 109.5
C13 C14 H14B 109.5
H14A C14 H14B 109.5
C13 C14 H14C 109.5
H14A C14 H14C 109.5
H14B C14 H14C 109.5
C13 C15 H15A 109.5
C13 C15 H15B 109.5
H15A C15 H15B 109.5
C13 C15 H15C 109.5
H15A C15 H15C 109.5
H15B C15 H15C 109.5
C18 C16 C17 109.9(3)
C18 C16 P1 111.9(3)
C17 C16 P1 115.9(3)
C18 C16 H16 106.2
C17 C16 H16 106.2
P1 C16 H16 106.2
C16 C17 H17A 109.5
C16 C17 H17B 109.5
H17A C17 H17B 109.5
C16 C17 H17C 109.5
H17A C17 H17C 109.5
H17B C17 H17C 109.5
C16 C18 H18A 109.5
C16 C18 H18B 109.5
H18A C18 H18B 109.5
C16 C18 H18C 109.5
H18A C18 H18C 109.5
H18B C18 H18C 109.5
C21 C19 C20 111.2(3)
C21 C19 P2 111.2(3)
C20 C19 P2 116.0(2)
C21 C19 H19 105.9
C20 C19 H19 105.9
P2 C19 H19 105.9
C19 C20 H20A 109.5
C19 C20 H20B 109.5
H20A C20 H20B 109.5
C19 C20 H20C 109.5
H20A C20 H20C 109.5
H20B C20 H20C 109.5
C19 C21 H21A 109.5
C19 C21 H21B 109.5
H21A C21 H21B 109.5
C19 C21 H21C 109.5
H21A C21 H21C 109.5
H21B C21 H21C 109.5
C24 C22 C23 110.3(3)
C24 C22 P2 111.3(2)
C23 C22 P2 109.8(2)
C24 C22 H22 108.5
C23 C22 H22 108.5
P2 C22 H22 108.5
C22 C23 H23A 109.5
C22 C23 H23B 109.5
H23A C23 H23B 109.5
C22 C23 H23C 109.5
H23A C23 H23C 109.5
H23B C23 H23C 109.5
C22 C24 H24A 109.5
C22 C24 H24B 109.5
H24A C24 H24B 109.5
C22 C24 H24C 109.5
H24A C24 H24C 109.5
H24B C24 H24C 109.5

loop_
_geom_bond_atom_site_label_1
_geom_bond_atom_site_label_2
_geom_bond_distance
Os O1A 2.101(7)
Os O1B 2.105(7)
Os P1 2.3407(8)
Os P2 2.3447(8)
Os H01 1.593(10)
Os H02 1.601(10)
Os H03 1.576(10)
Os H04 1.591(10)
P1 C13 1.853(3)
P1 C16 1.865(4)
P1 C1 1.873(3)
P2 C22 1.862(3)
P2 C19 1.864(4)
P2 C12 1.879(3)
O1A C7 1.388(12)
O1A C2 1.400(13)
O1B C2 1.369(11)
O1B C7 1.409(11)
C1 C2 1.372(5)
C1 C6 1.403(5)
C2 C3 1.396(5)
C3 C4 1.382(5)
C3 C8 1.479(4)
C4 C5 1.396(5)
C4 H4 0.9300
C5 C6 1.402(6)
C5 H5 0.9300
C6 H6 0.9300
C7 C12 1.370(5)
C7 C8 1.395(5)
C8 C9 1.390(6)
C9 C10 1.407(5)
C9 H9 0.9300
C10 C11 1.400(5)
C10 H10 0.9300
C11 C12 1.401(5)
C11 H11 0.9300
C13 C15 1.511(5)
C13 C14 1.527(5)
C13 H13 0.9800
C14 H14A 0.9600
C14 H14B 0.9600
C14 H14C 0.9600
C15 H15A 0.9600
C15 H15B 0.9600
C15 H15C 0.9600
C16 C18 1.519(6)
C16 C17 1.524(5)
C16 H16 0.9800
C17 H17A 0.9600
C17 H17B 0.9600
C17 H17C 0.9600
C18 H18A 0.9600
C18 H18B 0.9600
C18 H18C 0.9600
C19 C21 1.529(6)
C19 C20 1.539(5)
C19 H19 0.9800
C20 H20A 0.9600
C20 H20B 0.9600
C20 H20C 0.9600
C21 H21A 0.9600
C21 H21B 0.9600
C21 H21C 0.9600
C22 C24 1.518(4)
C22 C23 1.526(5)
C22 H22 0.9800
C23 H23A 0.9600
C23 H23B 0.9600
C23 H23C 0.9600
C24 H24A 0.9600
C24 H24B 0.9600
C24 H24C 0.9600
